data_7013621
loop_
_publ_author_name
'Petrella, Antonella J.'
'Craig, Donald C.'
'Lamb, Robert N.'
'Raston, Colin L.'
'Roberts, Nicholas K.'

_publ_section_title
;
 A facile route to hetero-bimetallic Ti(iv)-alkali metal calix[4]arene
 complexes
;
_journal_issue 24
_journal_name_full 'Dalton Transactions'
_journal_page_first 4590
_journal_paper_doi 10.1039/b310635g
_journal_year 2003
_chemical_formula_moiety 'C51 H67 Cs O8 Ti,4(C H4 O)'
_chemical_formula_sum 'C55 H83 Cs O12 Ti'
_chemical_formula_weight 1117.1
_space_group_IT_number 15
_symmetry_cell_setting monoclinic
_symmetry_space_group_name_Hall '-C 2yc'
_symmetry_space_group_name_H-M 'C 1 2/c 1'
_atom_type_scat_source 'International Tables for X-ray Crystallography, Vol. IV'
_audit_creation_method 'RAELSPUB and manual entry'
_cell_angle_alpha 90
_cell_angle_beta 105.12(1)
_cell_angle_gamma 90
_cell_formula_units_Z 4
_cell_length_a 13.622(5)
_cell_length_b 22.248(7)
_cell_length_c 21.168(7)
_cell_measurement_reflns_used 983
_cell_measurement_temperature 150(2)
_cell_measurement_theta_max 27.38
_cell_measurement_theta_min 2.97
_cell_volume 6193(4)
_computing_cell_refinement 'Bruker SMART'
_computing_data_collection 'Bruker SMART'
_computing_data_reduction 'Bruker SAINT'
_computing_molecular_graphics 'ORTEP-II, (Johnson, 1976)'
_computing_publication_material 'Local programs'
_computing_structure_refinement 'RAELS, (Rae, 1989)'
_computing_structure_solution 'SIR92 (Altomare et al, 1994)'
_diffrn_ambient_temperature 273(2)
_diffrn_measurement_device_type 'CCD area detector'
_diffrn_measurement_method 'phi and omega scans'
_diffrn_radiation_type 'Mo K\a'
_diffrn_radiation_wavelength 0.71073
_diffrn_reflns_av_R_equivalents 0.030
_diffrn_reflns_limit_h_max 16
_diffrn_reflns_limit_h_min -16
_diffrn_reflns_limit_k_max 29
_diffrn_reflns_limit_k_min 0
_diffrn_reflns_limit_l_max 28
_diffrn_reflns_limit_l_min 0
_diffrn_reflns_number 29958
_diffrn_reflns_theta_max 27
_diffrn_standards_decay_% 0
_exptl_absorpt_coefficient_mu 0.761
_exptl_absorpt_correction_type none
_exptl_crystal_density_diffrn 1.20
_exptl_crystal_density_method 'not measured'
_exptl_crystal_F_000 2344.0
_refine_diff_density_max 1.14
_refine_diff_density_min -0.97
_refine_ls_extinction_method none
_refine_ls_goodness_of_fit_ref 1.94
_refine_ls_hydrogen_treatment noref
_refine_ls_number_parameters 171
_refine_ls_number_reflns 6178
_refine_ls_R_factor_gt 0.061
_refine_ls_shift/su_max 0.004
_refine_ls_structure_factor_coef F
_refine_ls_weighting_details 'w = 1/[\s^2^(F) + 0.0004F^2^]'
_refine_ls_weighting_scheme calc
_refine_ls_wR_factor_ref 0.093
_reflns_number_gt 6178
_reflns_number_total 7399
_reflns_threshold_expression I>2\s(I)
_cod_data_source_file b310635g.txt
_cod_data_source_block 4
_cod_original_cell_volume 6193(6)
_cod_original_sg_symbol_H-M 'C 2/c'
_cod_database_code 7013621

loop_
_symmetry_equiv_pos_site_id
_symmetry_equiv_pos_as_xyz
1 x,y,z
2 x,-y,1/2+z
3 -x,-y,-z
4 -x,y,1/2-z
5 1/2+x,1/2+y,z
6 1/2+x,1/2-y,1/2+z
7 1/2-x,1/2-y,-z
8 1/2-x,1/2+y,1/2-z

loop_
_atom_site_label
_atom_site_fract_x
_atom_site_fract_y
_atom_site_fract_z
_atom_site_U_iso_or_equiv
_atom_site_adp_type
_atom_site_type_symbol
_atom_site_occupancy
Cs1 0.00000 0.08120(2) 0.25000 0.0425(2) Uani Cs 1.0
Ti1 0.00000 -0.10089(4) 0.25000 0.0263(2) Uani Ti 1.0
O1 0.0757(2) -0.0460(1) 0.2193(1) 0.0277(3) Uani O 1.0
O2 -0.1038(2) -0.0956(1) 0.1645(1) 0.0293(3) Uani O 1.0
C1 0.1461(2) -0.0292(1) 0.1911(1) 0.0297(3) Uani C 1.0
C2 0.2452(2) -0.0164(1) 0.2289(1) 0.0339(3) Uani C 1.0
C3 0.3153(2) 0.0063(1) 0.1975(1) 0.0392(5) Uani C 1.0
C4 0.2911(2) 0.0170(1) 0.1302(1) 0.0389(6) Uani C 1.0
C5 0.1920(2) 0.0037(1) 0.0944(1) 0.0333(5) Uani C 1.0
C6 0.1188(2) -0.0191(1) 0.1231(1) 0.0296(3) Uani C 1.0
C7 0.2730(3) -0.0370(2) 0.3008(2) 0.0350(4) Uani C 1.0
C8 0.3728(6) 0.0365(5) 0.0969(5) 0.062(1) Uani C 0.5
C9 0.4361(11) -0.0177(10) 0.0869(13) 0.107(5) Uani C 0.5
C10 0.4436(14) 0.0828(9) 0.1389(11) 0.076(3) Uani C 0.5
C11 0.3241(17) 0.0645(14) 0.0302(8) 0.130(2) Uani C 0.5
C8' 0.3733(6) 0.0402(5) 0.0993(5) 0.061(1) Uani C 0.5
C9' 0.4520(10) -0.0089(10) 0.0999(13) 0.097(4) Uani C 0.5
C10' 0.4274(15) 0.0944(8) 0.1373(13) 0.085(3) Uani C 0.5
C11' 0.3267(17) 0.0592(14) 0.0285(7) 0.129(2) Uani C 0.5
C12 -0.1298(2) -0.0387(1) 0.1413(1) 0.0287(3) Uani C 1.0
C13 -0.0739(2) -0.0108(1) 0.1021(1) 0.0279(3) Uani C 1.0
C14 -0.1019(2) 0.0468(1) 0.0785(1) 0.0299(4) Uani C 1.0
C15 -0.1830(2) 0.0779(1) 0.0921(1) 0.0335(6) Uani C 1.0
C16 -0.2366(2) 0.0488(1) 0.1312(1) 0.0342(6) Uani C 1.0
C17 -0.2120(2) -0.0088(1) 0.1561(1) 0.0316(3) Uani C 1.0
C18 0.0150(3) -0.0417(2) 0.0853(2) 0.0281(3) Uani C 1.0
C19 -0.2129(3) 0.1414(2) 0.0632(2) 0.048(1) Uani C 1.0
C20 -0.1542(4) 0.1883(2) 0.1112(3) 0.090(2) Uani C 1.0
C21 -0.3267(3) 0.1529(3) 0.0527(3) 0.096(3) Uani C 1.0
C22 -0.1865(6) 0.1490(3) -0.0021(3) 0.137(5) Uani C 1.0
O1Ac 0.0754(4) -0.1664(3) 0.2208(2) 0.107(7) Uani O 1.0
C1Ac 0.0785(9) -0.2194(4) 0.2216(5) 0.191(9) Uani C 1.0
C2Ac 0.0000 -0.2481(5) 0.2500 0.222(9) Uani C 1.0
C3Ac 0.1563(11) -0.2526(6) 0.1967(7) 0.340(9) Uani C 1.0
O1Me1 0.1158(4) 0.1796(3) 0.2031(3) 0.103(2) Uani O 1.0
C1Me1 0.1696(8) 0.1524(5) 0.1616(5) 0.130(4) Uani C 1.0
O1Me2 0.2986(7) 0.3101(4) 0.1083(6) 0.199(5) Uani O 1.0
C1Me2 0.3610(10) 0.2866(7) 0.0699(6) 0.308(9) Uani C 1.0
O1Me3 0.1131(8) 0.2934(5) 0.1484(8) 0.192(7) Uani O 0.67
C1Me3 0.0522(15) 0.3207(8) 0.0913(8) 0.149(6) Uani C 0.67
O1Me3' 0.1088(19) 0.3011(6) 0.2520(14) 0.192(7) Uani O 0.33
C1Me3' 0.0741(26) 0.3598(9) 0.2593(19) 0.149(6) Uani C 0.33
HC3 0.3857 0.0155 0.2243 0.045 Uani H 1.0
HC5 0.1728 0.0109 0.0461 0.034 Uani H 1.0
H1C7 0.3463 -0.0272 0.3203 0.040 Uani H 1.0
H2C7 0.2631 -0.0815 0.3013 0.035 Uani H 1.0
H1C9 0.4893 -0.0044 0.0651 0.133 Uani H 0.5
H2C9 0.4696 -0.0360 0.1303 0.125 Uani H 0.5
H3C9 0.3909 -0.0481 0.0588 0.150 Uani H 0.5
H1C10 0.4966 0.0951 0.1165 0.092 Uani H 0.5
H2C10 0.4034 0.1188 0.1453 0.115 Uani H 0.5
H3C10 0.4773 0.0647 0.1824 0.086 Uani H 0.5
H1C11 0.3786 0.0770 0.0091 0.170 Uani H 0.5
H2C11 0.2786 0.0344 0.0018 0.160 Uani H 0.5
H3C11 0.2834 0.1005 0.0360 0.164 Uani H 0.5
H1C9' 0.5054 0.0068 0.0796 0.117 Uani H 0.5
H2C9' 0.4843 -0.0212 0.1461 0.112 Uani H 0.5
H3C9' 0.4179 -0.0444 0.0745 0.141 Uani H 0.5
H1C10' 0.4810 0.1091 0.1165 0.102 Uani H 0.5
H2C10' 0.3770 0.1272 0.1367 0.130 Uani H 0.5
H3C10' 0.4598 0.0823 0.1836 0.093 Uani H 0.5
H1C11' 0.3815 0.0743 0.0090 0.168 Uani H 0.5
H2C11' 0.2922 0.0240 0.0027 0.157 Uani H 0.5
H3C11' 0.2758 0.0919 0.0273 0.165 Uani H 0.5
HC14 -0.0623 0.0667 0.0507 0.031 Uani H 1.0
HC16 -0.2950 0.0702 0.1416 0.038 Uani H 1.0
H1C18 0.0086 -0.0356 0.0376 0.029 Uani H 1.0
H2C18 0.0111 -0.0856 0.0945 0.029 Uani H 1.0
H1C20 -0.1730 0.2294 0.0930 0.097 Uani H 1.0
H2C20 -0.1717 0.1842 0.1540 0.128 Uani H 1.0
H3C20 -0.0796 0.1818 0.1178 0.161 Uani H 1.0
H1C21 -0.3437 0.1940 0.0340 0.103 Uani H 1.0
H2C21 -0.3662 0.1223 0.0216 0.169 Uani H 1.0
H3C21 -0.3446 0.1498 0.0954 0.135 Uani H 1.0
H1C22 -0.2065 0.1902 -0.0197 0.164 Uani H 1.0
H2C22 -0.1116 0.1436 0.0044 0.197 Uani H 1.0
H3C22 -0.2239 0.1184 -0.0339 0.196 Uani H 1.0
HC2Ac 0.0000 -0.2924 0.2500 0.335 Uani H 1.0
H1C3Ac 0.1470 -0.2968 0.2012 0.439 Uani H 1.0
H2C3Ac 0.1479 -0.2425 0.1495 0.365 Uani H 1.0
H3C3Ac 0.2259 -0.2407 0.2226 0.364 Uani H 1.0
H1O1Me1 0.1149 0.2205 0.1834 0.103 Uani H 1.0
H1C1Me1 0.2444 0.1567 0.1814 0.130 Uani H 1.0
H2C1Me1 0.1517 0.1088 0.1563 0.130 Uani H 1.0
H3C1Me1 0.1507 0.1725 0.1178 0.130 Uani H 1.0
H1O1Me2 0.3362 0.3464 0.1299 0.199 Uani H 1.0
H1C1Me2 0.4290 0.3067 0.0825 0.308 Uani H 1.0
H2C1Me2 0.3697 0.2424 0.0775 0.308 Uani H 1.0
H3C1Me2 0.3281 0.2943 0.0225 0.308 Uani H 1.0
H1O1Me3 0.1773 0.2992 0.1346 0.192 Uani H 1.0
H1C1Me3 0.0548 0.3653 0.0967 0.149 Uani H 1.0
H2C1Me3 0.0783 0.3094 0.0529 0.149 Uani H 1.0
H3C1Me3 -0.0197 0.3066 0.0838 0.149 Uani H 1.0

loop_
_atom_site_aniso_label
_atom_site_aniso_U_11
_atom_site_aniso_U_22
_atom_site_aniso_U_33
_atom_site_aniso_U_12
_atom_site_aniso_U_13
_atom_site_aniso_U_23
_atom_site_aniso_type_symbol
Cs1 0.0564(3) 0.0320(2) 0.0302(2) 0.0000 -0.0045(1) 0.0000 Cs
Ti1 0.0317(5) 0.0246(4) 0.0226(4) 0.0000 0.0069(3) 0.0000 Ti
O1 0.0259(5) 0.0365(6) 0.0196(4) 0.0008(2) 0.0042(3) 0.0002(1) O
O2 0.0300(5) 0.0372(6) 0.0196(4) -0.0032(3) 0.0042(4) -0.0006(1) O
C1 0.0262(5) 0.0416(6) 0.0206(4) 0.0003(3) 0.0049(3) 0.0001(1) C
C2 0.0259(5) 0.0528(8) 0.0223(5) -0.0010(4) 0.0050(4) -0.0002(1) C
C3 0.0275(5) 0.065(1) 0.0247(8) -0.0049(6) 0.0066(5) -0.0009(2) C
C4 0.0301(6) 0.062(1) 0.0248(8) -0.0063(6) 0.0084(7) -0.0012(2) C
C5 0.0301(7) 0.048(1) 0.0224(5) -0.0030(4) 0.0075(6) -0.0006(1) C
C6 0.0279(5) 0.0400(7) 0.0206(4) -0.0004(2) 0.0057(4) -0.0001(1) C
C7 0.0255(6) 0.0557(9) 0.0223(5) 0.0016(5) 0.0038(4) 0.0003(1) C
C8 0.041(2) 0.119(4) 0.028(2) -0.032(2) 0.013(1) -0.005(2) C
C9 0.056(5) 0.156(7) 0.124(9) -0.037(5) 0.053(6) -0.065(5) C
C10 0.058(5) 0.123(8) 0.056(3) -0.046(6) 0.028(3) -0.018(4) C
C11 0.066(4) 0.266(9) 0.050(2) -0.070(4) 0.001(2) 0.059(4) C
C8' 0.041(2) 0.116(4) 0.029(2) -0.031(2) 0.013(1) -0.003(2) C
C9' 0.049(3) 0.146(8) 0.108(9) -0.028(4) 0.042(5) -0.046(5) C
C10' 0.067(6) 0.115(6) 0.082(4) -0.047(6) 0.036(4) -0.017(5) C
C11' 0.065(4) 0.273(9) 0.043(2) -0.075(4) 0.002(2) 0.048(4) C
C12 0.0264(5) 0.0386(6) 0.0196(4) -0.0008(2) 0.0033(4) -0.0001(1) C
C13 0.0277(5) 0.0355(6) 0.0193(5) 0.0004(1) 0.0037(4) 0.0001(1) C
C14 0.0323(5) 0.0366(6) 0.0195(5) 0.0029(3) 0.0042(4) 0.0005(1) C
C15 0.0359(6) 0.0426(8) 0.0202(4) 0.0083(6) 0.0043(5) 0.0015(3) C
C16 0.0305(5) 0.0492(9) 0.0211(4) 0.0081(5) 0.0035(4) 0.0015(3) C
C17 0.0260(5) 0.0465(7) 0.0207(4) 0.0016(3) 0.0031(4) 0.0003(1) C
C18 0.0288(6) 0.0350(6) 0.0196(4) 0.0003(1) 0.0049(3) 0.0001(1) C
C19 0.060(2) 0.046(2) 0.037(2) 0.017(2) 0.011(2) 0.013(1) C
C20 0.094(4) 0.045(2) 0.104(4) 0.009(2) -0.027(4) 0.006(2) C
C21 0.056(2) 0.062(3) 0.151(6) 0.026(2) -0.005(3) 0.023(3) C
C22 0.286(9) 0.072(3) 0.095(3) 0.091(4) 0.125(5) 0.051(3) C
O1Ac 0.128(9) 0.110(3) 0.055(4) 0.083(3) -0.027(6) -0.041(2) O
C1Ac 0.281(9) 0.112(3) 0.100(6) 0.130(4) -0.092(8) -0.063(3) C
C2Ac 0.382(9) 0.048(3) 0.116(9) 0.0000 -0.149(9) 0.0000 C
C3Ac 0.431(9) 0.295(9) 0.184(9) 0.309(9) -0.113(9) -0.149(7) C
O1Me1 0.088(4) 0.088(4) 0.141(5) -0.005(3) 0.047(4) 0.018(4) O
C1Me1 0.127(8) 0.110(8) 0.159(9) -0.005(7) 0.048(8) -0.016(8) C
O1Me2 0.216(9) 0.077(5) 0.227(9) -0.054(6) -0.081(8) -0.043(6) O
C1Me2 0.479(9) 0.088(9) 0.189(9) -0.033(9) -0.216(9) -0.009(9) C
O1Me3 0.147(9) 0.083(6) 0.290(9) -0.006(6) -0.044(9) 0.053(9) O
C1Me3 0.169(9) 0.115(9) 0.142(9) -0.026(9) 0.001(9) 0.012(9) C
O1Me3' 0.147(9) 0.083(6) 0.290(9) -0.006(6) -0.044(9) 0.053(9) O
C1Me3' 0.169(9) 0.115(9) 0.142(9) -0.026(9) 0.001(9) 0.012(9) C

loop_
_geom_angle_atom_site_label_1
_geom_angle_atom_site_label_2
_geom_angle_atom_site_label_3
_geom_angle
_geom_angle_site_symmetry_1
_geom_angle_site_symmetry_2
_geom_angle_site_symmetry_3
_geom_angle_publ_flag
O1 Cs1 O1 51.12(9) 1_555 1_555 4_555 no
O1 Cs1 O1Me1 111.0(1) 1_555 1_555 1_555 no
O1 Cs1 O1Me1 162.1(1) 1_555 1_555 4_555 no
O1 Cs1 O1Me1 162.1(1) 4_555 1_555 1_555 no
O1 Cs1 O1Me1 111.0(1) 4_555 1_555 4_555 no
O1Me1 Cs1 O1Me1 86.8(2) 1_555 1_555 4_555 no
O1 Ti1 O1 95.9(2) 1_555 1_555 4_555 no
O1 Ti1 O2 88.3(1) 1_555 1_555 1_555 no
O1 Ti1 O2 87.2(1) 1_555 1_555 4_555 no
O1 Ti1 O1Ac 89.7(2) 1_555 1_555 1_555 no
O1 Ti1 O1Ac 174.4(2) 1_555 1_555 4_555 no
O1 Ti1 O2 87.2(1) 4_555 1_555 1_555 no
O1 Ti1 O2 88.3(1) 4_555 1_555 4_555 no
O1 Ti1 O1Ac 174.4(2) 4_555 1_555 1_555 no
O1 Ti1 O1Ac 89.7(2) 4_555 1_555 4_555 no
O2 Ti1 O2 173.2(2) 1_555 1_555 4_555 no
O2 Ti1 O1Ac 93.6(1) 1_555 1_555 1_555 no
O2 Ti1 O1Ac 91.4(1) 1_555 1_555 4_555 no
O2 Ti1 O1Ac 91.4(1) 4_555 1_555 1_555 no
O2 Ti1 O1Ac 93.6(1) 4_555 1_555 4_555 no
O1Ac Ti1 O1Ac 84.7(4) 1_555 1_555 4_555 no
Cs1 O1 Ti1 106.5(1) 1_555 1_555 1_555 no
Cs1 O1 C1 99.0(2) 1_555 1_555 1_555 no
Ti1 O1 C1 154.5(2) 1_555 1_555 1_555 no
Ti1 O2 C12 115.9(2) 1_555 1_555 1_555 no
O1 C1 C2 120.4(2) 1_555 1_555 1_555 no
O1 C1 C6 118.8(2) 1_555 1_555 1_555 no
C2 C1 C6 120.5(2) 1_555 1_555 1_555 no
C1 C2 C3 118.5(2) 1_555 1_555 1_555 no
C1 C2 C7 117.1(3) 1_555 1_555 1_555 no
C3 C2 C7 123.9(2) 1_555 1_555 1_555 no
C2 C3 C4 122.7(2) 1_555 1_555 1_555 no
C3 C4 C5 117.1(2) 1_555 1_555 1_555 no
C3 C4 C8 120.9(4) 1_555 1_555 1_555 no
C3 C4 C8' 119.4(4) 1_555 1_555 1_555 no
C5 C4 C8 121.8(4) 1_555 1_555 1_555 no
C5 C4 C8' 123.5(4) 1_555 1_555 1_555 no
C4 C5 C6 122.7(2) 1_555 1_555 1_555 no
C1 C6 C5 118.5(2) 1_555 1_555 1_555 no
C1 C6 C18 116.6(2) 1_555 1_555 1_555 no
C5 C6 C18 124.4(2) 1_555 1_555 1_555 no
C2 C7 C17 116.0(3) 1_555 1_555 4_555 no
C4 C8 C9 110.2(5) 1_555 1_555 1_555 no
C4 C8 C10 110.4(3) 1_555 1_555 1_555 no
C4 C8 C11 110.5(3) 1_555 1_555 1_555 no
C9 C8 C10 108.6(2) 1_555 1_555 1_555 no
C9 C8 C11 108.6(2) 1_555 1_555 1_555 no
C10 C8 C11 108.6(2) 1_555 1_555 1_555 no
C4 C8' C9' 110.2(5) 1_555 1_555 1_555 no
C4 C8' C10' 110.4(3) 1_555 1_555 1_555 no
C4 C8' C11' 110.5(4) 1_555 1_555 1_555 no
C9' C8' C10' 108.6(2) 1_555 1_555 1_555 no
C9' C8' C11' 108.6(2) 1_555 1_555 1_555 no
C10' C8' C11' 108.6(2) 1_555 1_555 1_555 no
O2 C12 C13 119.2(2) 1_555 1_555 1_555 no
O2 C12 C17 120.2(2) 1_555 1_555 1_555 no
C13 C12 C17 120.5(2) 1_555 1_555 1_555 no
C12 C13 C14 118.5(2) 1_555 1_555 1_555 no
C12 C13 C18 121.9(2) 1_555 1_555 1_555 no
C14 C13 C18 119.6(2) 1_555 1_555 1_555 no
C13 C14 C15 122.7(2) 1_555 1_555 1_555 no
C14 C15 C16 117.1(2) 1_555 1_555 1_555 no
C14 C15 C19 120.8(2) 1_555 1_555 1_555 no
C16 C15 C19 122.1(2) 1_555 1_555 1_555 no
C15 C16 C17 122.7(2) 1_555 1_555 1_555 no
C7 C17 C12 122.0(3) 4_555 1_555 1_555 no
C7 C17 C16 119.5(3) 4_555 1_555 1_555 no
C12 C17 C16 118.5(2) 1_555 1_555 1_555 no
C6 C18 C13 114.7(3) 1_555 1_555 1_555 no
C15 C19 C20 108.8(3) 1_555 1_555 1_555 no
C15 C19 C21 111.3(3) 1_555 1_555 1_555 no
C15 C19 C22 111.1(3) 1_555 1_555 1_555 no
C20 C19 C21 108.6(2) 1_555 1_555 1_555 no
C20 C19 C22 108.6(2) 1_555 1_555 1_555 no
C21 C19 C22 108.6(2) 1_555 1_555 1_555 no
Ti1 O1Ac C1Ac 138.9(9) 1_555 1_555 1_555 no
O1Ac C1Ac C2Ac 113.8(10) 1_555 1_555 1_555 no
O1Ac C1Ac C3Ac 121.0(10) 1_555 1_555 1_555 no
C2Ac C1Ac C3Ac 125.2(7) 1_555 1_555 1_555 no
C1Ac C2Ac C1Ac 129.6(9) 1_555 1_555 4_555 no
Cs1 O1Me1 C1Me1 107.1(6) 1_555 1_555 1_555 no

loop_
_geom_bond_atom_site_label_1
_geom_bond_atom_site_label_2
_geom_bond_distance
_geom_bond_site_symmetry_1
_geom_bond_site_symmetry_2
_geom_bond_publ_flag
Cs1 O1 3.137(3) 1_555 1_555 no
Cs1 O1 3.137(3) 1_555 4_555 no
Cs1 O1Me1 3.014(5) 1_555 1_555 no
Cs1 O1Me1 3.014(5) 1_555 4_555 no
Ti1 O1 1.823(3) 1_555 1_555 no
Ti1 O1 1.823(3) 1_555 4_555 no
Ti1 O2 1.989(2) 1_555 1_555 no
Ti1 O2 1.989(2) 1_555 4_555 no
Ti1 O1Ac 1.973(4) 1_555 1_555 no
Ti1 O1Ac 1.973(4) 1_555 4_555 no
O1 C1 1.311(4) 1_555 1_555 no
O2 C12 1.371(4) 1_555 1_555 no
C1 C2 1.407(2) 1_555 1_555 no
C1 C6 1.407(2) 1_555 1_555 no
C2 C3 1.393(3) 1_555 1_555 no
C2 C7 1.539(4) 1_555 1_555 no
C3 C4 1.397(2) 1_555 1_555 no
C4 C5 1.397(2) 1_555 1_555 no
C4 C8 1.527(4) 1_555 1_555 no
C4 C8' 1.527(4) 1_555 1_555 no
C5 C6 1.393(3) 1_555 1_555 no
C6 C18 1.517(4) 1_555 1_555 no
C7 C17 1.520(4) 1_555 4_555 no
C8 C9 1.528(3) 1_555 1_555 no
C8 C10 1.528(3) 1_555 1_555 no
C8 C11 1.528(3) 1_555 1_555 no
C8' C9' 1.528(3) 1_555 1_555 no
C8' C10' 1.528(3) 1_555 1_555 no
C8' C11' 1.528(3) 1_555 1_555 no
C12 C13 1.407(2) 1_555 1_555 no
C12 C17 1.407(2) 1_555 1_555 no
C13 C14 1.393(3) 1_555 1_555 no
C13 C18 1.513(4) 1_555 1_555 no
C14 C15 1.397(2) 1_555 1_555 no
C15 C16 1.397(2) 1_555 1_555 no
C15 C19 1.549(5) 1_555 1_555 no
C16 C17 1.393(3) 1_555 1_555 no
C17 C7 1.520(4) 1_555 4_555 no
C19 C20 1.528(3) 1_555 1_555 no
C19 C21 1.528(3) 1_555 1_555 no
C19 C22 1.528(3) 1_555 1_555 no
O1Ac C1Ac 1.180(10) 1_555 1_555 no
C1Ac C2Ac 1.500(15) 1_555 1_555 no
C1Ac C3Ac 1.495(4) 1_555 1_555 no
C2Ac C1Ac 1.500(15) 1_555 4_555 no
O1Me1 C1Me1 1.418(3) 1_555 1_555 no
O1Me2 C1Me2 1.420(4) 1_555 1_555 no
O1Me3 C1Me3 1.413(6) 1_555 1_555 no
O1Me3' C1Me3' 1.412(12) 1_555 1_555 no
